data_7114697
loop_
_publ_author_name
'Benisvy, Laurent'
'Blake, Alexander J.'
'Davies, E. Stephen'
'Garner, C. David'
'McMaster, Jonathan'
'Wilson, Claire'
'Collison, David'
'McInnes, Eric J. L.'
'Whittaker, Gavin'

_publ_section_title
;
 A phenoxyl radical complex of copper(ii)
;
_journal_issue 18
_journal_name_full 'Chemical Communications'
_journal_page_first 1824
_journal_paper_doi 10.1039/b105186p
_journal_year 2001
_chemical_formula_moiety '[Cu(L)2][BF4].2CH2Cl2'
_chemical_formula_sum 'C60 H66 B Cl4 Cu F4 N4 O2'
_chemical_formula_weight 1167.32
_chemical_name_systematic
; 
? 
;
_space_group_IT_number 14
_symmetry_cell_setting monoclinic
_symmetry_space_group_name_Hall '-P 2yn'
_symmetry_space_group_name_H-M 'P 1 21/n 1'
_atom_sites_solution_hydrogens geom
_atom_sites_solution_primary patterson
_atom_sites_solution_secondary difmap
_audit_creation_method SHELXL-97
_cell_angle_alpha 90.00
_cell_angle_beta 96.191(1)
_cell_angle_gamma 90.00
_cell_formula_units_Z 4
_cell_length_a 12.6062(7)
_cell_length_b 18.2942(10)
_cell_length_c 25.5061(14)
_cell_measurement_reflns_used 8106
_cell_measurement_temperature 150(2)
_cell_measurement_theta_max 25.71
_cell_measurement_theta_min 2.19
_cell_volume 5847.9(6)
_computing_cell_refinement 'Bruker SAINT version 6.01 (Bruker, 1998)'
_computing_data_collection 'Bruker SMART version 5.054 (Bruker, 1998)'
_computing_data_reduction 'Bruker SAINT; Bruker SHELXTL (Bruker, 1997)'
_computing_publication_material 'SHELXL-97; PLATON (Spek, 2001)'
_computing_structure_refinement 'SHELXL-97 (Sheldrick, 1997)'
_computing_structure_solution 'SHELXS-97 (Sheldrick, 1990)'
_diffrn_ambient_temperature 150(2)
_diffrn_measured_fraction_theta_full 0.982
_diffrn_measured_fraction_theta_max 0.884
_diffrn_measurement_device_type 'Bruker SMART1000 CCD area detector'
_diffrn_measurement_method omega
_diffrn_radiation_monochromator graphite
_diffrn_radiation_source 'fine-focus sealed tube'
_diffrn_radiation_type MoK\a
_diffrn_radiation_wavelength 0.71073
_diffrn_reflns_av_R_equivalents 0.053
_diffrn_reflns_av_sigmaI/netI 0.0787
_diffrn_reflns_limit_h_max 14
_diffrn_reflns_limit_h_min -16
_diffrn_reflns_limit_k_max 24
_diffrn_reflns_limit_k_min -24
_diffrn_reflns_limit_l_max 29
_diffrn_reflns_limit_l_min -32
_diffrn_reflns_number 40636
_diffrn_reflns_theta_full 27.50
_diffrn_reflns_theta_max 29.01
_diffrn_reflns_theta_min 1.37
_diffrn_standards_decay_% none
_exptl_absorpt_coefficient_mu 0.614
_exptl_absorpt_correction_T_max 0.949
_exptl_absorpt_correction_T_min 0.843
_exptl_absorpt_correction_type multi-scan
_exptl_absorpt_process_details 'Bruker SADABS (1996)'
_exptl_crystal_colour dark
_exptl_crystal_density_diffrn 1.326
_exptl_crystal_density_method 'not measured'
_exptl_crystal_description Block
_exptl_crystal_F_000 2432
_exptl_crystal_size_max 0.21
_exptl_crystal_size_mid 0.18
_exptl_crystal_size_min 0.06
_refine_diff_density_max 1.002
_refine_diff_density_min -0.766
_refine_diff_density_rms 0.077
_refine_ls_extinction_method none
_refine_ls_goodness_of_fit_ref 1.003
_refine_ls_hydrogen_treatment 'riding model'
_refine_ls_matrix_type full
_refine_ls_number_parameters 687
_refine_ls_number_reflns 13749
_refine_ls_number_restraints 296
_refine_ls_restrained_S_all 1.136
_refine_ls_R_factor_all 0.1253
_refine_ls_R_factor_gt 0.0681
_refine_ls_shift/su_max 0.004
_refine_ls_shift/su_mean 0.000
_refine_ls_structure_factor_coef Fsqd
_refine_ls_weighting_details 'calc w=1/[\s^2^(Fo^2^)+(0.0886P)^2^+4.6634P] where P=(Fo^2^+2Fc^2^)/3'
_refine_ls_weighting_scheme calc
_refine_ls_wR_factor_gt 0.1592
_refine_ls_wR_factor_ref 0.1888
_reflns_number_gt 8068
_reflns_number_total 14159
_reflns_threshold_expression >2sigma(I)
_cod_data_source_file b105186p.txt
_cod_data_source_block cuimbf_([Cu(L)2][BF4])
_cod_depositor_comments
;
The following automatic conversions were performed:

'_symmetry_cell_setting' value 'Monoclinic' changed to 'monoclinic'
according to
/usr/data/users/saulius/automatic-downloads/retrospective/RSC/lib/dictionaries/cif_core.dic
dictionary named 'cif_core.dic' version 2.4.2 from 2011-04-26.

Automatic conversion script
Id: cif_fix_values 2281 2013-09-26 08:29:07Z andrius 

The following automatic conversions were performed:

'_atom_sites_solution_hydrogens' value 'geometrically placed' was
changed to 'geom'.

Automatic conversion script
Id: cif_fix_values 6452 2018-10-05 10:23:21Z andrius 
;
_cod_original_sg_symbol_H-M P2(1)/n
_cod_database_code 7114697

loop_
_symmetry_equiv_pos_as_xyz
'x, y, z'
'-x+1/2, y+1/2, -z+1/2'
'-x, -y, -z'
'x-1/2, -y-1/2, z-1/2'

loop_
_atom_site_label
_atom_site_type_symbol
_atom_site_fract_x
_atom_site_fract_y
_atom_site_fract_z
_atom_site_U_iso_or_equiv
_atom_site_adp_type
_atom_site_occupancy
_atom_site_symmetry_multiplicity
_atom_site_calc_flag
_atom_site_refinement_flags
_atom_site_disorder_assembly
_atom_site_disorder_group
Cu1 Cu 0.04909(4) 0.08560(3) 0.22231(2) 0.02846(15) Uani 1 1 d U . .
O1 O 0.1811(2) 0.05533(17) 0.25349(12) 0.0370(7) Uani 1 1 d U . .
C1 C 0.0125(3) -0.0157(2) 0.30284(15) 0.0231(8) Uani 1 1 d U . .
N2 N -0.0678(2) -0.04869(17) 0.32505(13) 0.0239(7) Uani 1 1 d U . .
H2A H -0.0614 -0.0698 0.3562 0.029 Uiso 1 1 calc R . .
C3 C -0.1613(3) -0.0443(2) 0.29144(15) 0.0246(8) Uani 1 1 d U . .
C4 C -0.1347(3) -0.0071(2) 0.24775(15) 0.0253(8) Uani 1 1 d U . .
N5 N -0.0270(2) 0.01099(17) 0.25608(12) 0.0245(7) Uani 1 1 d U . .
C6 C -0.2610(3) -0.0747(2) 0.30664(16) 0.0265(8) Uani 1 1 d U . .
C7 C -0.2779(3) -0.0768(2) 0.35992(17) 0.0321(9) Uani 1 1 d U . .
H7A H -0.2248 -0.0584 0.3858 0.039 Uiso 1 1 calc R . .
C8 C -0.3720(4) -0.1058(2) 0.37522(19) 0.0376(10) Uani 1 1 d U . .
H8A H -0.3833 -0.1061 0.4114 0.045 Uiso 1 1 calc R . .
C9 C -0.4492(3) -0.1340(2) 0.33786(19) 0.0375(10) Uani 1 1 d U . .
H9A H -0.5131 -0.1541 0.3483 0.045 Uiso 1 1 calc R . .
C10 C -0.4321(3) -0.1327(2) 0.28503(19) 0.0348(10) Uani 1 1 d U . .
H10A H -0.4844 -0.1522 0.2592 0.042 Uiso 1 1 calc R . .
C11 C -0.3394(3) -0.1029(2) 0.26969(17) 0.0286(9) Uani 1 1 d U . .
H11A H -0.3291 -0.1018 0.2333 0.034 Uiso 1 1 calc R . .
C12 C -0.1991(3) 0.0124(2) 0.19797(16) 0.0299(9) Uani 1 1 d U . .
C13 C -0.3029(4) 0.0390(2) 0.19661(18) 0.0369(10) Uani 1 1 d U . .
H13A H -0.3345 0.0447 0.2285 0.044 Uiso 1 1 calc R . .
C14 C -0.3602(4) 0.0572(3) 0.1489(2) 0.0525(13) Uani 1 1 d U . .
H14A H -0.4308 0.0755 0.1484 0.063 Uiso 1 1 calc R . .
C15 C -0.3155(5) 0.0491(3) 0.1024(2) 0.0625(16) Uani 1 1 d U . .
H15A H -0.3555 0.0614 0.0699 0.075 Uiso 1 1 calc R . .
C16 C -0.2136(5) 0.0232(3) 0.10281(19) 0.0558(14) Uani 1 1 d U . .
H16A H -0.1829 0.0182 0.0706 0.067 Uiso 1 1 calc R . .
C17 C -0.1544(4) 0.0041(3) 0.15035(17) 0.0399(11) Uani 1 1 d U . .
H17A H -0.0840 -0.0144 0.1504 0.048 Uiso 1 1 calc R . .
C18 C 0.1221(3) -0.0095(2) 0.32734(15) 0.0243(8) Uani 1 1 d U . .
C19 C 0.2009(3) 0.0280(2) 0.30154(16) 0.0265(8) Uani 1 1 d U . .
C20 C 0.3050(3) 0.0354(2) 0.32875(17) 0.0293(9) Uani 1 1 d U . .
C21 C 0.3265(3) 0.0031(2) 0.37757(17) 0.0320(9) Uani 1 1 d U . .
H21A H 0.3966 0.0076 0.3951 0.038 Uiso 1 1 calc R . .
C22 C 0.2506(3) -0.0360(2) 0.40298(16) 0.0321(9) Uani 1 1 d U A .
C23 C 0.1495(3) -0.0403(2) 0.37720(16) 0.0293(9) Uani 1 1 d U . .
H23A H 0.0960 -0.0651 0.3938 0.035 Uiso 1 1 calc R . .
C24 C 0.3884(3) 0.0844(2) 0.30549(19) 0.0369(10) Uani 1 1 d U . .
C25 C 0.4158(4) 0.0563(3) 0.2515(2) 0.0470(12) Uani 1 1 d U . .
H25A H 0.3503 0.0528 0.2272 0.071 Uiso 1 1 calc R . .
H25B H 0.4489 0.0079 0.2559 0.071 Uiso 1 1 calc R . .
H25C H 0.4655 0.0902 0.2372 0.071 Uiso 1 1 calc R . .
C26 C 0.4936(4) 0.0887(3) 0.3420(2) 0.0504(13) Uani 1 1 d U . .
H26A H 0.4792 0.1066 0.3767 0.076 Uiso 1 1 calc R . .
H26B H 0.5427 0.1223 0.3269 0.076 Uiso 1 1 calc R . .
H26C H 0.5260 0.0401 0.3456 0.076 Uiso 1 1 calc R . .
C27 C 0.3423(4) 0.1616(3) 0.2989(2) 0.0492(13) Uani 1 1 d U . .
H27A H 0.2753 0.1601 0.2756 0.074 Uiso 1 1 calc R . .
H27B H 0.3933 0.1933 0.2835 0.074 Uiso 1 1 calc R . .
H27C H 0.3288 0.1808 0.3334 0.074 Uiso 1 1 calc R . .
C28 C 0.2806(3) -0.0697(3) 0.45750(18) 0.0529(15) Uani 1 1 d DU . .
C29 C 0.1939(5) -0.1197(4) 0.4756(3) 0.0422(16) Uiso 0.70 1 d PDU A 1
H29A H 0.2055 -0.1699 0.4641 0.063 Uiso 0.70 1 calc PR A 1
H29B H 0.1236 -0.1027 0.4603 0.063 Uiso 0.70 1 calc PR A 1
H29C H 0.1973 -0.1184 0.5142 0.063 Uiso 0.70 1 calc PR A 1
C29' C 0.2543(15) -0.1464(5) 0.4650(9) 0.072(6) Uiso 0.30 1 d PDU A 2
H29D H 0.3008 -0.1773 0.4459 0.108 Uiso 0.30 1 calc PR A 2
H29E H 0.1797 -0.1551 0.4514 0.108 Uiso 0.30 1 calc PR A 2
H29F H 0.2648 -0.1583 0.5027 0.108 Uiso 0.30 1 calc PR A 2
C30 C 0.3197(6) -0.0156(4) 0.4984(3) 0.0538(19) Uiso 0.70 1 d PDU A 1
H30A H 0.3978 -0.0171 0.5038 0.081 Uiso 0.70 1 calc PR A 1
H30B H 0.2908 -0.0275 0.5316 0.081 Uiso 0.70 1 calc PR A 1
H30C H 0.2962 0.0334 0.4869 0.081 Uiso 0.70 1 calc PR A 1
C30' C 0.3866(9) -0.0384(9) 0.4820(7) 0.052(4) Uiso 0.30 1 d PDU A 2
H30D H 0.4454 -0.0640 0.4677 0.078 Uiso 0.30 1 calc PR A 2
H30E H 0.3927 -0.0449 0.5203 0.078 Uiso 0.30 1 calc PR A 2
H30F H 0.3899 0.0138 0.4737 0.078 Uiso 0.30 1 calc PR A 2
C31 C 0.3747(5) -0.1271(4) 0.4525(3) 0.0471(17) Uiso 0.70 1 d PDU A 1
H31A H 0.3771 -0.1397 0.4153 0.071 Uiso 0.70 1 calc PR A 1
H31B H 0.3618 -0.1713 0.4725 0.071 Uiso 0.70 1 calc PR A 1
H31C H 0.4430 -0.1053 0.4665 0.071 Uiso 0.70 1 calc PR A 1
C31' C 0.2004(13) -0.0208(10) 0.4862(9) 0.081(7) Uiso 0.30 1 d PDU A 2
H31D H 0.1487 0.0022 0.4598 0.122 Uiso 0.30 1 calc PR A 2
H31E H 0.2404 0.0172 0.5070 0.122 Uiso 0.30 1 calc PR A 2
H31F H 0.1626 -0.0515 0.5096 0.122 Uiso 0.30 1 calc PR A 2
C1A C -0.0998(3) 0.1822(2) 0.16079(16) 0.0264(8) Uani 1 1 d U . .
O1A O 0.1031(3) 0.1116(2) 0.15604(14) 0.0591(11) Uani 1 1 d U . .
N2A N -0.1958(3) 0.21346(18) 0.16409(13) 0.0266(7) Uani 1 1 d U . .
H2AA H -0.2378 0.2313 0.1373 0.032 Uiso 1 1 calc R . .
C3A C -0.2179(3) 0.2130(2) 0.21565(15) 0.0254(8) Uani 1 1 d U . .
C4A C -0.1304(3) 0.1796(2) 0.24372(15) 0.0245(8) Uani 1 1 d U . .
N5A N -0.0587(2) 0.16045(17) 0.20912(12) 0.0240(7) Uani 1 1 d U . .
C6A C -0.3144(3) 0.2461(2) 0.23235(16) 0.0266(8) Uani 1 1 d U . .
C7A C -0.4081(3) 0.2512(2) 0.19742(18) 0.0326(9) Uani 1 1 d U . .
H7AA H -0.4104 0.2309 0.1630 0.039 Uiso 1 1 calc R . .
C8A C -0.4966(4) 0.2857(3) 0.2131(2) 0.0425(11) Uani 1 1 d U . .
H8AA H -0.5599 0.2890 0.1894 0.051 Uiso 1 1 calc R . .
C9A C -0.4943(4) 0.3154(2) 0.2628(2) 0.0422(11) Uani 1 1 d U . .
H9AA H -0.5557 0.3392 0.2731 0.051 Uiso 1 1 calc R . .
C10A C -0.4029(4) 0.3106(2) 0.2977(2) 0.0390(11) Uani 1 1 d U . .
H10B H -0.4015 0.3308 0.3321 0.047 Uiso 1 1 calc R . .
C11A C -0.3130(3) 0.2760(2) 0.28234(17) 0.0310(9) Uani 1 1 d U . .
H11B H -0.2500 0.2729 0.3063 0.037 Uiso 1 1 calc R . .
C12A C -0.1053(3) 0.1634(2) 0.30009(15) 0.0268(8) Uani 1 1 d U . .
C13A C -0.1811(4) 0.1337(2) 0.32948(17) 0.0354(10) Uani 1 1 d U . .
H13B H -0.2519 0.1258 0.3137 0.042 Uiso 1 1 calc R . .
C14A C -0.1533(5) 0.1156(3) 0.38225(18) 0.0474(12) Uani 1 1 d U . .
H14B H -0.2051 0.0950 0.4023 0.057 Uiso 1 1 calc R . .
C15A C -0.0509(5) 0.1274(3) 0.40542(19) 0.0521(14) Uani 1 1 d U . .
H15B H -0.0327 0.1155 0.4415 0.063 Uiso 1 1 calc R . .
C16A C 0.0254(4) 0.1564(3) 0.37654(18) 0.0442(11) Uani 1 1 d U . .
H16B H 0.0963 0.1635 0.3924 0.053 Uiso 1 1 calc R . .
C17A C -0.0022(4) 0.1753(2) 0.32416(17) 0.0337(9) Uani 1 1 d U . .
H17B H 0.0498 0.1965 0.3045 0.040 Uiso 1 1 calc R . .
C18A C -0.0470(3) 0.1756(2) 0.11335(16) 0.0292(9) Uani 1 1 d U . .
C19A C 0.0594(4) 0.1449(2) 0.11594(17) 0.0336(10) Uani 1 1 d U . .
C20A C 0.1170(4) 0.1499(2) 0.06938(18) 0.0371(10) Uani 1 1 d U . .
C21A C 0.0623(4) 0.1745(2) 0.02370(17) 0.0384(10) Uani 1 1 d U . .
H21B H 0.0984 0.1760 -0.0071 0.046 Uiso 1 1 calc R . .
C22A C -0.0455(4) 0.1981(2) 0.01982(17) 0.0363(10) Uani 1 1 d U . .
C23A C -0.0972(4) 0.2004(2) 0.06496(16) 0.0320(9) Uani 1 1 d U . .
H23B H -0.1678 0.2192 0.0631 0.038 Uiso 1 1 calc R . .
C24A C 0.2338(4) 0.1239(3) 0.0732(2) 0.0522(13) Uani 1 1 d U . .
C25A C 0.2808(5) 0.1383(4) 0.0203(2) 0.076(2) Uani 1 1 d U . .
H25D H 0.2384 0.1122 -0.0082 0.114 Uiso 1 1 calc R . .
H25E H 0.3548 0.1210 0.0230 0.114 Uiso 1 1 calc R . .
H25F H 0.2789 0.1909 0.0128 0.114 Uiso 1 1 calc R . .
C26A C 0.2376(6) 0.0409(4) 0.0827(3) 0.088(2) Uani 1 1 d U . .
H26D H 0.2076 0.0297 0.1157 0.132 Uiso 1 1 calc R . .
H26E H 0.3118 0.0241 0.0852 0.132 Uiso 1 1 calc R . .
H26F H 0.1959 0.0160 0.0533 0.132 Uiso 1 1 calc R . .
C27A C 0.3031(4) 0.1653(4) 0.1167(2) 0.0654(16) Uani 1 1 d U . .
H27D H 0.2758 0.1566 0.1507 0.098 Uiso 1 1 calc R . .
H27E H 0.3009 0.2177 0.1089 0.098 Uiso 1 1 calc R . .
H27F H 0.3769 0.1479 0.1183 0.098 Uiso 1 1 calc R . .
C28A C -0.1061(4) 0.2230(3) -0.03306(18) 0.0465(12) Uani 1 1 d U . .
C29A C -0.2116(5) 0.1813(4) -0.0425(2) 0.0676(17) Uani 1 1 d U . .
H29G H -0.2500 0.1967 -0.0761 0.101 Uiso 1 1 calc R . .
H29H H -0.2552 0.1917 -0.0138 0.101 Uiso 1 1 calc R . .
H29I H -0.1972 0.1287 -0.0436 0.101 Uiso 1 1 calc R . .
C30A C -0.1330(5) 0.3044(3) -0.0300(2) 0.0594(15) Uani 1 1 d U . .
H30G H -0.1717 0.3202 -0.0634 0.089 Uiso 1 1 calc R . .
H30H H -0.0669 0.3327 -0.0231 0.089 Uiso 1 1 calc R . .
H30I H -0.1777 0.3125 -0.0013 0.089 Uiso 1 1 calc R . .
C31A C -0.0407(5) 0.2112(4) -0.0793(2) 0.0736(19) Uani 1 1 d U . .
H31G H -0.0821 0.2271 -0.1120 0.110 Uiso 1 1 calc R . .
H31H H -0.0233 0.1592 -0.0819 0.110 Uiso 1 1 calc R . .
H31I H 0.0254 0.2396 -0.0737 0.110 Uiso 1 1 calc R . .
B B 0.4149(3) -0.3041(2) -0.05399(16) 0.0386(12) Uani 1 1 d DU . .
F1 F 0.4932(4) -0.2488(3) -0.0585(3) 0.0737(16) Uiso 0.60 1 d PDU B 1
F1' F 0.4904(5) -0.2675(4) -0.0241(3) 0.0529(18) Uiso 0.40 1 d PDU B 2
F2 F 0.4078(4) -0.3132(3) -0.00248(18) 0.0608(14) Uiso 0.60 1 d PDU B 1
F2' F 0.3683(6) -0.3525(4) -0.0187(3) 0.068(2) Uiso 0.40 1 d PDU B 2
F3 F 0.4481(3) -0.35811(19) -0.08427(13) 0.0792(12) Uani 1 1 d DU B .
F4 F 0.3252(2) -0.27001(18) -0.07817(11) 0.0602(9) Uani 1 1 d DU B .
Cl1S Cl 0.63034(16) -0.15438(10) 0.11144(7) 0.0849(6) Uani 1 1 d U . .
C1S C 0.5136(5) -0.1641(3) 0.0699(2) 0.0636(16) Uani 1 1 d U . .
H1SA H 0.4578 -0.1850 0.0899 0.076 Uiso 1 1 calc R . .
H1SB H 0.5257 -0.1989 0.0414 0.076 Uiso 1 1 calc R . .
Cl2S Cl 0.46804(12) -0.08043(9) 0.04160(7) 0.0663(4) Uani 1 1 d U . .
C2A C -0.2866(7) 0.1258(4) -0.2548(3) 0.071(2) Uiso 0.85 1 d PDU C 1
H2AB H -0.3445 0.0925 -0.2690 0.085 Uiso 0.85 1 calc PR C 1
H2AC H -0.2175 0.1026 -0.2599 0.085 Uiso 0.85 1 calc PR C 1
Cl3A Cl -0.2940(2) 0.13970(16) -0.18857(11) 0.1063(8) Uani 0.85 1 d PDU C 1
Cl4A Cl -0.2980(2) 0.2085(2) -0.28876(12) 0.0963(9) Uani 0.85 1 d PDU C 1
Cl4B Cl -0.285(2) 0.1720(13) -0.2807(9) 0.132(10) Uiso 0.15 1 d PDU D 2
Cl3B Cl -0.3541(13) 0.1169(9) -0.1748(6) 0.092(4) Uiso 0.15 1 d PDU D 2
C2B C -0.2865(19) 0.1087(12) -0.2302(8) 0.021(5) Uiso 0.15 1 d PDU D 2
H2BB H -0.2108 0.1005 -0.2168 0.026 Uiso 0.15 1 calc PR D 2
H2BA H -0.3119 0.0625 -0.2474 0.026 Uiso 0.15 1 calc PR D 2

loop_
_atom_site_aniso_label
_atom_site_aniso_U_11
_atom_site_aniso_U_22
_atom_site_aniso_U_33
_atom_site_aniso_U_23
_atom_site_aniso_U_13
_atom_site_aniso_U_12
Cu1 0.0246(3) 0.0331(3) 0.0287(3) 0.0111(2) 0.0077(2) 0.0053(2)
O1 0.0246(15) 0.0474(18) 0.0400(18) 0.0185(14) 0.0078(13) 0.0042(13)
C1 0.0252(19) 0.0216(19) 0.0226(19) 0.0007(15) 0.0040(15) 0.0005(15)
N2 0.0230(16) 0.0269(17) 0.0216(17) 0.0047(13) 0.0010(13) 0.0008(13)
C3 0.0246(19) 0.025(2) 0.024(2) 0.0005(15) 0.0007(15) 0.0018(15)
C4 0.026(2) 0.025(2) 0.025(2) -0.0005(15) 0.0023(16) 0.0008(15)
N5 0.0226(16) 0.0262(17) 0.0247(17) 0.0018(13) 0.0026(13) 0.0015(13)
C6 0.0238(19) 0.026(2) 0.030(2) 0.0032(16) 0.0011(16) 0.0012(15)
C7 0.027(2) 0.039(2) 0.030(2) 0.0046(18) 0.0025(17) -0.0021(18)
C8 0.035(2) 0.045(3) 0.034(2) 0.0087(19) 0.0093(19) 0.0000(19)
C9 0.026(2) 0.036(2) 0.051(3) 0.007(2) 0.007(2) -0.0024(18)
C10 0.024(2) 0.032(2) 0.047(3) 0.001(2) -0.0037(19) -0.0013(17)
C11 0.027(2) 0.027(2) 0.032(2) 0.0000(16) 0.0020(17) 0.0024(16)
C12 0.035(2) 0.026(2) 0.027(2) 0.0022(16) -0.0042(17) -0.0035(17)
C13 0.039(2) 0.032(2) 0.036(2) 0.0019(19) -0.0085(19) -0.0022(19)
C14 0.052(3) 0.040(3) 0.059(3) 0.009(2) -0.025(3) -0.003(2)
C15 0.078(4) 0.052(3) 0.048(3) 0.013(3) -0.036(3) -0.019(3)
C16 0.088(4) 0.051(3) 0.026(3) 0.001(2) 0.000(3) -0.027(3)
C17 0.050(3) 0.041(3) 0.028(2) 0.0024(19) -0.001(2) -0.010(2)
C18 0.0198(18) 0.0250(19) 0.028(2) 0.0024(16) 0.0040(15) 0.0043(15)
C19 0.025(2) 0.026(2) 0.030(2) 0.0062(16) 0.0062(16) 0.0039(15)
C20 0.023(2) 0.027(2) 0.038(2) 0.0013(17) 0.0072(17) 0.0002(16)
C21 0.022(2) 0.039(2) 0.035(2) 0.0009(18) 0.0007(17) -0.0015(17)
C22 0.025(2) 0.046(3) 0.025(2) 0.0034(18) -0.0002(17) -0.0006(18)
C23 0.026(2) 0.036(2) 0.026(2) 0.0020(17) 0.0046(16) -0.0033(17)
C24 0.025(2) 0.035(2) 0.051(3) 0.011(2) 0.0084(19) -0.0019(18)
C25 0.034(3) 0.052(3) 0.058(3) 0.016(2) 0.019(2) 0.005(2)
C26 0.028(2) 0.053(3) 0.071(4) 0.015(3) 0.006(2) -0.011(2)
C27 0.041(3) 0.034(2) 0.075(4) 0.011(2) 0.013(3) -0.007(2)
C28 0.028(2) 0.101(5) 0.028(3) 0.019(3) -0.0039(19) -0.015(3)
C1A 0.025(2) 0.028(2) 0.027(2) 0.0041(16) 0.0051(16) 0.0015(15)
O1A 0.048(2) 0.088(3) 0.046(2) 0.0406(19) 0.0272(17) 0.0356(19)
N2A 0.0254(17) 0.0296(18) 0.0248(18) 0.0037(14) 0.0028(14) 0.0036(14)
C3A 0.027(2) 0.026(2) 0.024(2) 0.0008(15) 0.0046(16) -0.0013(15)
C4A 0.025(2) 0.0245(19) 0.025(2) 0.0025(15) 0.0049(16) -0.0012(15)
N5A 0.0252(17) 0.0271(17) 0.0199(16) 0.0028(13) 0.0033(13) 0.0022(13)
C6A 0.023(2) 0.025(2) 0.033(2) 0.0040(16) 0.0069(16) -0.0009(15)
C7A 0.030(2) 0.032(2) 0.036(2) 0.0046(18) 0.0042(18) -0.0007(17)
C8A 0.024(2) 0.043(3) 0.061(3) 0.015(2) 0.007(2) 0.0036(19)
C9A 0.034(2) 0.031(2) 0.066(3) 0.006(2) 0.025(2) 0.0040(19)
C10A 0.041(3) 0.032(2) 0.048(3) -0.002(2) 0.022(2) -0.0002(19)
C11A 0.033(2) 0.029(2) 0.033(2) -0.0005(17) 0.0109(18) -0.0021(17)
C12A 0.032(2) 0.026(2) 0.022(2) 0.0008(16) 0.0028(16) 0.0028(16)
C13A 0.041(3) 0.034(2) 0.032(2) -0.0017(18) 0.0071(19) -0.0072(19)
C14A 0.073(4) 0.047(3) 0.024(2) 0.002(2) 0.011(2) -0.014(3)
C15A 0.089(4) 0.045(3) 0.020(2) 0.003(2) -0.006(2) -0.008(3)
C16A 0.054(3) 0.043(3) 0.033(3) -0.002(2) -0.010(2) 0.004(2)
C17A 0.035(2) 0.035(2) 0.031(2) -0.0010(18) 0.0004(18) 0.0032(18)
C18A 0.036(2) 0.027(2) 0.026(2) 0.0044(16) 0.0109(17) 0.0030(17)
C19A 0.037(2) 0.034(2) 0.032(2) 0.0078(18) 0.0131(19) 0.0066(18)
C20A 0.044(3) 0.034(2) 0.037(2) 0.0016(19) 0.021(2) 0.0044(19)
C21A 0.053(3) 0.038(2) 0.028(2) -0.0004(18) 0.019(2) 0.003(2)
C22A 0.051(3) 0.032(2) 0.028(2) 0.0005(18) 0.0081(19) -0.002(2)
C23A 0.036(2) 0.033(2) 0.027(2) 0.0019(17) 0.0070(18) 0.0038(18)
C24A 0.050(3) 0.062(3) 0.050(3) 0.011(3) 0.028(2) 0.016(2)
C25A 0.063(4) 0.117(6) 0.056(4) 0.009(4) 0.040(3) 0.022(4)
C26A 0.083(5) 0.073(4) 0.116(6) 0.020(4) 0.044(4) 0.045(4)
C27A 0.043(3) 0.104(5) 0.051(3) 0.018(3) 0.013(3) 0.012(3)
C28A 0.063(3) 0.052(3) 0.024(2) 0.002(2) 0.008(2) 0.005(2)
C29A 0.073(4) 0.090(5) 0.037(3) -0.008(3) -0.005(3) -0.006(3)
C30A 0.076(4) 0.062(3) 0.040(3) 0.008(3) 0.006(3) 0.020(3)
C31A 0.094(5) 0.101(5) 0.029(3) 0.015(3) 0.022(3) 0.037(4)
B 0.038(3) 0.053(3) 0.023(3) -0.006(2) -0.003(2) 0.006(2)
F3 0.062(2) 0.090(3) 0.077(2) -0.056(2) -0.0302(18) 0.0397(19)
F4 0.062(2) 0.086(2) 0.0320(16) 0.0055(15) -0.0007(14) 0.0400(17)
Cl1S 0.0998(14) 0.0837(12) 0.0627(10) 0.0219(9) -0.0299(9) -0.0100(10)
C1S 0.064(4) 0.063(4) 0.062(4) 0.018(3) -0.001(3) -0.007(3)
Cl2S 0.0580(9) 0.0646(9) 0.0748(10) 0.0041(8) -0.0004(7) 0.0161(7)
Cl3A 0.108(2) 0.108(2) 0.0965(19) -0.0113(15) -0.0183(16) -0.0219(16)
Cl4A 0.0639(14) 0.112(2) 0.115(2) -0.0381(17) 0.0158(13) -0.0554(16)

loop_
_atom_type_symbol
_atom_type_description
_atom_type_scat_dispersion_real
_atom_type_scat_dispersion_imag
_atom_type_scat_source
C C 0.0033 0.0016 'International Tables Vol C Tables 4.2.6.8 and 6.1.1.4'
H H 0.0000 0.0000 'International Tables Vol C Tables 4.2.6.8 and 6.1.1.4'
B B 0.0013 0.0007 'International Tables Vol C Tables 4.2.6.8 and 6.1.1.4'
N N 0.0061 0.0033 'International Tables Vol C Tables 4.2.6.8 and 6.1.1.4'
O O 0.0106 0.0060 'International Tables Vol C Tables 4.2.6.8 and 6.1.1.4'
F F 0.0171 0.0103 'International Tables Vol C Tables 4.2.6.8 and 6.1.1.4'
Cu Cu 0.3201 1.2651 'International Tables Vol C Tables 4.2.6.8 and 6.1.1.4'
Cl Cl 0.1484 0.1585 'International Tables Vol C Tables 4.2.6.8 and 6.1.1.4'

loop_
_geom_angle_atom_site_label_1
_geom_angle_atom_site_label_2
_geom_angle_atom_site_label_3
_geom_angle
_geom_angle_publ_flag
O1 Cu1 N5 93.66(13) y
O1 Cu1 N5A 150.43(14) y
N5 Cu1 N5A 101.86(13) y
O1 Cu1 O1A 93.66(13) y
N5 Cu1 O1A 143.06(17) y
N5A Cu1 O1A 88.90(13) y
C19 O1 Cu1 125.6(2) ?
N5 C1 N2 108.3(3) ?
N5 C1 C18 126.8(3) ?
N2 C1 C18 124.9(3) ?
C1 N2 C3 109.9(3) ?
C4 C3 N2 105.4(3) ?
C4 C3 C6 133.8(4) ?
N2 C3 C6 120.8(3) ?
C3 C4 N5 108.2(3) ?
C3 C4 C12 131.0(4) ?
N5 C4 C12 120.8(3) ?
C1 N5 C4 108.2(3) ?
C1 N5 Cu1 120.3(3) ?
C4 N5 Cu1 128.7(3) ?
C11 C6 C7 118.5(4) ?
C11 C6 C3 122.0(4) ?
C7 C6 C3 119.5(4) ?
C8 C7 C6 120.4(4) ?
C9 C8 C7 120.3(4) ?
C8 C9 C10 119.3(4) ?
C11 C10 C9 120.4(4) ?
C10 C11 C6 121.0(4) ?
C13 C12 C17 118.7(4) ?
C13 C12 C4 122.3(4) ?
C17 C12 C4 119.1(4) ?
C14 C13 C12 120.3(5) ?
C15 C14 C13 120.5(5) ?
C16 C15 C14 120.1(5) ?
C15 C16 C17 120.4(5) ?
C16 C17 C12 119.9(5) ?
C23 C18 C19 119.8(4) ?
C23 C18 C1 119.2(3) ?
C19 C18 C1 121.0(3) ?
O1 C19 C20 119.2(3) ?
O1 C19 C18 122.6(4) ?
C20 C19 C18 118.2(4) ?
C21 C20 C19 118.7(4) ?
C21 C20 C24 121.3(4) ?
C19 C20 C24 119.8(4) ?
C20 C21 C22 123.9(4) ?
C23 C22 C21 116.8(4) ?
C23 C22 C28 122.5(4) ?
C21 C22 C28 120.7(4) ?
C22 C23 C18 122.5(4) ?
C27 C24 C26 108.2(4) ?
C27 C24 C25 109.2(4) ?
C26 C24 C25 107.2(4) ?
C27 C24 C20 108.1(3) ?
C26 C24 C20 112.0(4) ?
C25 C24 C20 112.0(4) ?
C29' C28 C30 127.7(10) ?
C29' C28 C30' 120.6(9) ?
C30 C28 C30' 41.5(6) ?
C29' C28 C22 118.0(9) ?
C30 C28 C22 113.7(5) ?
C30' C28 C22 109.9(7) ?
C29' C28 C29 37.6(7) ?
C30 C28 C29 112.3(5) ?
C30' C28 C29 136.2(8) ?
C22 C28 C29 113.6(4) ?
C29' C28 C31' 108.5(9) ?
C30 C28 C31' 58.6(7) ?
C30' C28 C31' 100.0(8) ?
C22 C28 C31' 94.9(9) ?
C29 C28 C31' 71.8(7) ?
C29' C28 C31 63.9(8) ?
C30 C28 C31 107.5(5) ?
C30' C28 C31 69.7(7) ?
C22 C28 C31 107.7(4) ?
C29 C28 C31 101.1(4) ?
C31' C28 C31 157.2(9) ?
N5A C1A N2A 109.1(3) ?
N5A C1A C18A 125.1(4) ?
N2A C1A C18A 125.7(4) ?
C19A O1A Cu1 131.1(3) ?
C1A N2A C3A 109.5(3) ?
N2A C3A C4A 105.3(3) ?
N2A C3A C6A 122.5(4) ?
C4A C3A C6A 132.1(4) ?
N5A C4A C3A 108.7(3) ?
N5A C4A C12A 119.4(3) ?
C3A C4A C12A 131.8(3) ?
C1A N5A C4A 107.4(3) ?
C1A N5A Cu1 124.3(3) ?
C4A N5A Cu1 124.5(3) ?
C11A C6A C7A 118.9(4) ?
C11A C6A C3A 120.2(4) ?
C7A C6A C3A 120.8(4) ?
C8A C7A C6A 119.9(4) ?
C9A C8A C7A 120.7(5) ?
C8A C9A C10A 120.2(4) ?
C9A C10A C11A 119.7(4) ?
C6A C11A C10A 120.6(4) ?
C13A C12A C17A 119.2(4) ?
C13A C12A C4A 121.3(4) ?
C17A C12A C4A 119.5(4) ?
C12A C13A C14A 119.9(4) ?
C15A C14A C13A 120.2(4) ?
C14A C15A C16A 120.4(4) ?
C15A C16A C17A 119.6(5) ?
C16A C17A C12A 120.7(4) ?
C23A C18A C1A 120.3(4) ?
C23A C18A C19A 119.6(4) ?
C1A C18A C19A 120.1(4) ?
O1A C19A C18A 122.9(4) ?
O1A C19A C20A 118.5(4) ?
C18A C19A C20A 118.6(4) ?
C21A C20A C19A 117.7(4) ?
C21A C20A C24A 123.2(4) ?
C19A C20A C24A 119.1(4) ?
C20A C21A C22A 123.5(4) ?
C23A C22A C21A 119.0(4) ?
C23A C22A C28A 119.0(4) ?
C21A C22A C28A 122.0(4) ?
C22A C23A C18A 121.0(4) ?
C27A C24A C26A 111.5(5) ?
C27A C24A C20A 111.0(4) ?
C26A C24A C20A 109.1(5) ?
C27A C24A C25A 107.7(5) ?
C26A C24A C25A 107.3(5) ?
C20A C24A C25A 110.1(4) ?
C31A C28A C29A 109.9(5) ?
C31A C28A C30A 108.6(5) ?
C29A C28A C30A 107.4(5) ?
C31A C28A C22A 112.1(4) ?
C29A C28A C22A 109.2(4) ?
C30A C28A C22A 109.5(4) ?
F1' B F2 67.6(4) ?
F1' B F3 116.6(5) ?
F2 B F3 121.9(4) ?
F1' B F4 122.0(5) ?
F2 B F4 111.0(4) ?
F3 B F4 111.5(3) ?
F1' B F1 39.9(4) ?
F2 B F1 106.7(4) ?
F3 B F1 102.3(4) ?
F4 B F1 100.6(4) ?
F1' B F2' 105.4(5) ?
F2 B F2' 39.7(4) ?
F3 B F2' 94.6(5) ?
F4 B F2' 100.9(4) ?
F1 B F2' 145.4(5) ?
Cl1S C1S Cl2S 112.3(3) ?
Cl3A C2A Cl4A 110.5(4) ?
Cl4B C2B Cl3B 126.4(16) ?

loop_
_geom_bond_atom_site_label_1
_geom_bond_atom_site_label_2
_geom_bond_distance
_geom_bond_publ_flag
Cu1 O1 1.850(3) y
Cu1 N5 1.924(3) y
Cu1 N5A 1.933(3) y
Cu1 O1A 1.948(3) y
O1 C19 1.322(5) ?
C1 N5 1.334(5) ?
C1 N2 1.354(5) ?
C1 C18 1.459(5) ?
N2 C3 1.383(5) ?
C3 C4 1.378(5) ?
C3 C6 1.464(5) ?
C4 N5 1.392(5) ?
C4 C12 1.475(6) ?
C6 C11 1.389(6) ?
C6 C7 1.399(6) ?
C7 C8 1.392(6) ?
C8 C9 1.387(7) ?
C9 C10 1.387(6) ?
C10 C11 1.384(6) ?
C12 C13 1.393(6) ?
C12 C17 1.401(6) ?
C13 C14 1.386(7) ?
C14 C15 1.376(8) ?
C15 C16 1.368(8) ?
C16 C17 1.398(7) ?
C18 C23 1.399(5) ?
C18 C19 1.425(5) ?
C19 C20 1.424(6) ?
C20 C21 1.379(6) ?
C20 C24 1.548(5) ?
C21 C22 1.407(6) ?
C22 C23 1.372(6) ?
C22 C28 1.531(6) ?
C24 C27 1.529(6) ?
C24 C26 1.538(7) ?
C24 C25 1.543(7) ?
C28 C29' 1.459(9) ?
C28 C30 1.483(7) ?
C28 C30' 1.525(8) ?
C28 C29 1.534(6) ?
C28 C31' 1.587(9) ?
C28 C31 1.600(7) ?
C1A N5A 1.345(5) ?
C1A N2A 1.349(5) ?
C1A C18A 1.447(5) ?
O1A C19A 1.264(5) ?
N2A C3A 1.374(5) ?
C3A C4A 1.391(5) ?
C3A C6A 1.462(5) ?
C4A N5A 1.374(5) ?
C4A C12A 1.468(5) ?
C6A C11A 1.386(6) ?
C6A C7A 1.404(6) ?
C7A C8A 1.379(6) ?
C8A C9A 1.377(7) ?
C9A C10A 1.380(7) ?
C10A C11A 1.391(6) ?
C12A C13A 1.387(6) ?
C12A C17A 1.394(6) ?
C13A C14A 1.394(6) ?
C14A C15A 1.377(8) ?
C15A C16A 1.379(7) ?
C16A C17A 1.387(6) ?
C18A C23A 1.401(6) ?
C18A C19A 1.449(6) ?
C19A C20A 1.460(6) ?
C20A C21A 1.365(7) ?
C20A C24A 1.540(7) ?
C21A C22A 1.420(6) ?
C22A C23A 1.383(6) ?
C22A C28A 1.545(7) ?
C24A C27A 1.536(9) ?
C24A C26A 1.537(8) ?
C24A C25A 1.552(7) ?
C28A C31A 1.525(7) ?
C28A C29A 1.530(8) ?
C28A C30A 1.532(7) ?
B F1' 1.334(6) ?
B F2 1.337(5) ?
B F3 1.349(5) ?
B F4 1.377(5) ?
B F1 1.428(6) ?
B F2' 1.434(6) ?
Cl1S C1S 1.728(6) ?
C1S Cl2S 1.762(6) ?
C2A Cl3A 1.721(7) ?
C2A Cl4A 1.740(7) ?
Cl4B C2B 1.734(10) ?
Cl3B C2B 1.735(10) ?

loop_
_geom_torsion_atom_site_label_1
_geom_torsion_atom_site_label_2
_geom_torsion_atom_site_label_3
_geom_torsion_atom_site_label_4
_geom_torsion
N5 Cu1 O1 C19 -34.7(3)
N5A Cu1 O1 C19 87.3(4)
O1A Cu1 O1 C19 -178.5(3)
N5 C1 N2 C3 1.0(4)
C18 C1 N2 C3 179.5(3)
C1 N2 C3 C4 -0.1(4)
C1 N2 C3 C6 -178.8(3)
N2 C3 C4 N5 -0.8(4)
C6 C3 C4 N5 177.7(4)
N2 C3 C4 C12 177.7(4)
C6 C3 C4 C12 -3.9(8)
N2 C1 N5 C4 -1.5(4)
C18 C1 N5 C4 -180.0(4)
N2 C1 N5 Cu1 161.2(2)
C18 C1 N5 Cu1 -17.3(5)
C3 C4 N5 C1 1.4(4)
C12 C4 N5 C1 -177.2(3)
C3 C4 N5 Cu1 -159.4(3)
C12 C4 N5 Cu1 22.0(5)
O1 Cu1 N5 C1 28.5(3)
N5A Cu1 N5 C1 -126.1(3)
O1A Cu1 N5 C1 129.6(3)
O1 Cu1 N5 C4 -172.7(3)
N5A Cu1 N5 C4 32.6(3)
O1A Cu1 N5 C4 -71.7(4)
C4 C3 C6 C11 32.8(7)
N2 C3 C6 C11 -148.9(4)
C4 C3 C6 C7 -148.3(4)
N2 C3 C6 C7 30.0(6)
C11 C6 C7 C8 -0.8(6)
C3 C6 C7 C8 -179.8(4)
C6 C7 C8 C9 1.2(7)
C7 C8 C9 C10 -0.5(7)
C8 C9 C10 C11 -0.5(7)
C9 C10 C11 C6 0.8(6)
C7 C6 C11 C10 -0.1(6)
C3 C6 C11 C10 178.8(4)
C3 C4 C12 C13 43.0(6)
N5 C4 C12 C13 -138.8(4)
C3 C4 C12 C17 -137.3(5)
N5 C4 C12 C17 40.9(6)
C17 C12 C13 C14 -0.3(6)
C4 C12 C13 C14 179.4(4)
C12 C13 C14 C15 0.2(7)
C13 C14 C15 C16 -0.4(8)
C14 C15 C16 C17 0.7(8)
C15 C16 C17 C12 -0.8(7)
C13 C12 C17 C16 0.6(6)
C4 C12 C17 C16 -179.1(4)
N5 C1 C18 C23 179.2(4)
N2 C1 C18 C23 1.0(6)
N5 C1 C18 C19 0.0(6)
N2 C1 C18 C19 -178.2(4)
Cu1 O1 C19 C20 -153.7(3)
Cu1 O1 C19 C18 26.9(5)
C23 C18 C19 O1 176.9(4)
C1 C18 C19 O1 -3.9(6)
C23 C18 C19 C20 -2.5(6)
C1 C18 C19 C20 176.7(3)
O1 C19 C20 C21 -176.3(4)
C18 C19 C20 C21 3.1(6)
O1 C19 C20 C24 8.7(6)
C18 C19 C20 C24 -171.9(4)
C19 C20 C21 C22 -1.3(6)
C24 C20 C21 C22 173.6(4)
C20 C21 C22 C23 -1.2(7)
C20 C21 C22 C28 -179.5(4)
C21 C22 C23 C18 1.9(6)
C28 C22 C23 C18 -179.9(4)
C19 C18 C23 C22 0.0(6)
C1 C18 C23 C22 -179.3(4)
C21 C20 C24 C27 -117.0(5)
C19 C20 C24 C27 57.8(5)
C21 C20 C24 C26 2.1(6)
C19 C20 C24 C26 176.9(4)
C21 C20 C24 C25 122.6(4)
C19 C20 C24 C25 -62.6(5)
C23 C22 C28 C29' 52.1(10)
C21 C22 C28 C29' -129.7(9)
C23 C22 C28 C30 -119.5(5)
C21 C22 C28 C30 58.6(6)
C23 C22 C28 C30' -164.3(7)
C21 C22 C28 C30' 13.9(8)
C23 C22 C28 C29 10.4(7)
C21 C22 C28 C29 -171.4(5)
C23 C22 C28 C31' -61.8(8)
C21 C22 C28 C31' 116.4(8)
C23 C22 C28 C31 121.5(5)
C21 C22 C28 C31 -60.4(6)
O1 Cu1 O1A C19A -171.0(5)
N5 Cu1 O1A C19A 88.0(5)
N5A Cu1 O1A C19A -20.5(5)
N5A C1A N2A C3A 0.7(4)
C18A C1A N2A C3A -177.1(4)
C1A N2A C3A C4A -0.2(4)
C1A N2A C3A C6A 177.2(4)
N2A C3A C4A N5A -0.3(4)
C6A C3A C4A N5A -177.4(4)
N2A C3A C4A C12A 179.3(4)
C6A C3A C4A C12A 2.3(7)
N2A C1A N5A C4A -0.9(4)
C18A C1A N5A C4A 177.0(4)
N2A C1A N5A Cu1 157.9(3)
C18A C1A N5A Cu1 -24.3(6)
C3A C4A N5A C1A 0.8(4)
C12A C4A N5A C1A -179.0(3)
C3A C4A N5A Cu1 -158.0(3)
C12A C4A N5A Cu1 22.3(5)
O1 Cu1 N5A C1A 124.7(3)
N5 Cu1 N5A C1A -115.2(3)
O1A Cu1 N5A C1A 29.2(3)
O1 Cu1 N5A C4A -80.1(4)
N5 Cu1 N5A C4A 40.1(3)
O1A Cu1 N5A C4A -175.6(3)
N2A C3A C6A C11A -148.9(4)
C4A C3A C6A C11A 27.7(6)
N2A C3A C6A C7A 28.0(6)
C4A C3A C6A C7A -155.4(4)
C11A C6A C7A C8A 0.1(6)
C3A C6A C7A C8A -176.9(4)
C6A C7A C8A C9A 0.0(7)
C7A C8A C9A C10A -0.3(7)
C8A C9A C10A C11A 0.4(7)
C7A C6A C11A C10A 0.0(6)
C3A C6A C11A C10A 177.0(4)
C9A C10A C11A C6A -0.2(6)
N5A C4A C12A C13A -135.5(4)
C3A C4A C12A C13A 44.9(6)
N5A C4A C12A C17A 41.8(5)
C3A C4A C12A C17A -137.9(4)
C17A C12A C13A C14A -0.6(6)
C4A C12A C13A C14A 176.7(4)
C12A C13A C14A C15A 0.4(7)
C13A C14A C15A C16A -0.8(8)
C14A C15A C16A C17A 1.5(8)
C15A C16A C17A C12A -1.7(7)
C13A C12A C17A C16A 1.2(6)
C4A C12A C17A C16A -176.1(4)
N5A C1A C18A C23A -179.8(4)
N2A C1A C18A C23A -2.2(6)
N5A C1A C18A C19A -1.5(6)
N2A C1A C18A C19A 176.0(4)
Cu1 O1A C19A C18A 3.5(8)
Cu1 O1A C19A C20A -173.7(3)
C23A C18A C19A O1A -169.1(5)
C1A C18A C19A O1A 12.6(7)
C23A C18A C19A C20A 8.2(6)
C1A C18A C19A C20A -170.1(4)
O1A C19A C20A C21A 169.0(5)
C18A C19A C20A C21A -8.4(6)
O1A C19A C20A C24A -8.2(7)
C18A C19A C20A C24A 174.4(4)
C19A C20A C21A C22A 2.6(7)
C24A C20A C21A C22A 179.6(5)
C20A C21A C22A C23A 3.8(7)
C20A C21A C22A C28A -177.7(4)
C21A C22A C23A C18A -4.2(7)
C28A C22A C23A C18A 177.3(4)
C1A C18A C23A C22A 176.5(4)
C19A C18A C23A C22A -1.8(6)
C21A C20A C24A C27A 125.5(5)
C19A C20A C24A C27A -57.6(6)
C21A C20A C24A C26A -111.2(6)
C19A C20A C24A C26A 65.7(6)
C21A C20A C24A C25A 6.3(7)
C19A C20A C24A C25A -176.7(5)
C23A C22A C28A C31A -175.5(5)
C21A C22A C28A C31A 6.1(7)
C23A C22A C28A C29A -53.4(6)
C21A C22A C28A C29A 128.2(5)
C23A C22A C28A C30A 64.0(6)
C21A C22A C28A C30A -114.5(5)
